data_2022187
loop_
_publ_author_name
'Tapmeyer, Lukas'
'Hill, Steven'
'Bolte, Michael'
'H\"utzler, Wilhelm Maximilian'

_publ_section_title
;
 Two monosodium salt hydrates of Colour Index Pigment Red 48
;
_journal_issue 8
_journal_name_full 'Acta Crystallographica Section C Structural Chemistry'
_journal_paper_doi 10.1107/S2053229620008530
_journal_volume 76
_journal_year 2020
_chemical_compound_source Synthesis
_chemical_formula_iupac 'Na +, C18 H12 Cl N2 O6 S-, H2 O'
_chemical_formula_moiety 'Na +, C18 H12 Cl N2 O6 S-, H2 O'
_chemical_formula_sum 'C18 H14 Cl N2 Na O7 S'
_chemical_formula_weight 460.81
_chemical_name_common 'Pigment Red 48 monosodium salt monohydrate'
_chemical_name_systematic
'Sodium 2-{2-[3-carboxy-2-oxo-1,2-dihydronaphthalen-1-ylidene]hydrazin-1-yl}-4-chloro-5-methylbenzenesulfonate monohydrate'
_space_group_crystal_system monoclinic
_space_group_IT_number 14
_space_group_name_Hall '-P 2ybc'
_space_group_name_H-M_alt 'P 1 21/c 1'
_atom_sites_solution_hydrogens mixed
_audit_creation_method SHELXL-2017/1
_cell_angle_alpha 90
_cell_angle_beta 92.0370(10)
_cell_angle_gamma 90
_cell_formula_units_Z 4
_cell_length_a 18.2222(2)
_cell_length_b 5.94860(10)
_cell_length_c 16.9361(2)
_cell_measurement_reflns_used 4687
_cell_measurement_temperature 173(2)
_cell_measurement_theta_max 67.681
_cell_measurement_theta_min 2.426
_cell_volume 1834.66(4)
_computing_cell_refinement
;
APEX3 (Bruker, 2012)
;
_computing_data_collection
;
APEX3 (Bruker, 2012)
;
_computing_data_reduction
;
APEX3 (Bruker, 2012)
;
_computing_molecular_graphics
;
Mercury (Version 4.0; Macrae <i>et al.</i>,  2020) and
XP in SHELXTL-Plus (Sheldrick, 2008)
;
_computing_publication_material
;
publCIF (Westrip, 2010)
;
_computing_structure_refinement
;
SHELXL2016 (Sheldrick, 2015b)
;
_computing_structure_solution
;
SHELXT (Sheldrick, 2015a)
;
_diffrn_ambient_temperature 173(2)
_diffrn_measured_fraction_theta_full 0.968
_diffrn_measured_fraction_theta_max 0.949
_diffrn_measurement_device_type 'Siemens CCD three-circle diffractometer'
_diffrn_measurement_method \w
_diffrn_radiation_type CuK\a
_diffrn_radiation_wavelength 1.54178
_diffrn_reflns_av_R_equivalents 0.0458
_diffrn_reflns_av_unetI/netI 0.0450
_diffrn_reflns_limit_h_max 21
_diffrn_reflns_limit_h_min -19
_diffrn_reflns_limit_k_max 7
_diffrn_reflns_limit_k_min -6
_diffrn_reflns_limit_l_max 18
_diffrn_reflns_limit_l_min -20
_diffrn_reflns_number 12502
_diffrn_reflns_theta_full 68.500
_diffrn_reflns_theta_max 70.110
_diffrn_reflns_theta_min 2.426
_diffrn_source 'Sealed X-ray tube'
_exptl_absorpt_coefficient_mu 3.587
_exptl_absorpt_correction_T_max 1.000
_exptl_absorpt_correction_T_min 0.556
_exptl_absorpt_correction_type multi-scan
_exptl_absorpt_process_details
;
(SADABS; Sheldrick, 1996)
;
_exptl_crystal_colour red
_exptl_crystal_density_diffrn 1.668
_exptl_crystal_description plate
_exptl_crystal_F_000 944
_exptl_crystal_size_max 0.330
_exptl_crystal_size_mid 0.030
_exptl_crystal_size_min 0.020
_refine_diff_density_max 0.476
_refine_diff_density_min -0.892
_refine_ls_extinction_method none
_refine_ls_goodness_of_fit_ref 1.093
_refine_ls_hydrogen_treatment mixed
_refine_ls_matrix_type full
_refine_ls_number_parameters 284
_refine_ls_number_reflns 3314
_refine_ls_number_restraints 5
_refine_ls_restrained_S_all 1.092
_refine_ls_R_factor_all 0.0569
_refine_ls_R_factor_gt 0.0542
_refine_ls_shift/su_max 0.000
_refine_ls_shift/su_mean 0.000
_refine_ls_structure_factor_coef Fsqd
_refine_ls_weighting_details 'w=1/[\s^2^(Fo^2^)+(0.0916P)^2^+1.5536P] where P=(Fo^2^+2Fc^2^)/3'
_refine_ls_weighting_scheme calc
_refine_ls_wR_factor_gt 0.1413
_refine_ls_wR_factor_ref 0.1454
_reflns_number_gt 3049
_reflns_number_total 3314
_reflns_threshold_expression 'I > 2\s(I)'
_cod_data_source_file sk3752sup1.cif
_cod_data_source_block II
_cod_original_sg_symbol_H-M 'P 21/c'
_cod_database_code 2022187
_shelx_space_group_comment
;
The symmetry employed for this shelxl refinement is uniquely defined
by the following loop, which should always be used as a source of
symmetry information in preference to the above space-group names.
They are only intended as comments.
;
_shelx_estimated_absorpt_t_min 0.384
_shelx_estimated_absorpt_t_max 0.932

loop_
_space_group_symop_operation_xyz
'x, y, z'
'-x, y+1/2, -z+1/2'
'-x, -y, -z'
'x, -y-1/2, z-1/2'

loop_
_atom_site_type_symbol
_atom_site_label
_atom_site_fract_x
_atom_site_fract_y
_atom_site_fract_z
_atom_site_U_iso_or_equiv
_atom_site_adp_type
_atom_site_calc_flag
_atom_site_occupancy
_atom_site_disorder_assembly
_atom_site_disorder_group
Na Na1 0.46699(6) 0.11912(18) 0.39837(7) 0.0299(3) Uani d 1 . .
C C11 0.22753(13) 0.1729(4) 0.28548(13) 0.0153(5) Uani d 1 . .
C C12 0.29718(13) 0.0461(4) 0.28380(13) 0.0156(5) Uani d 1 . .
O O4 0.35120(10) 0.1045(3) 0.32556(10) 0.0205(4) Uani d 1 . .
C C13 0.29668(13) -0.1543(4) 0.23321(13) 0.0166(5) Uani d 1 . .
C C21 0.36533(14) -0.2866(4) 0.22202(13) 0.0192(5) Uani d 1 . .
O O5 0.42699(10) -0.2073(3) 0.22602(12) 0.0283(4) Uani d 1 . .
O O6 0.35100(10) -0.4969(3) 0.20382(12) 0.0247(4) Uani d 1 . .
H H61A 0.3883(14) -0.573(5) 0.193(2) 0.030 Uiso d 1 . .
C C14 0.23422(14) -0.2204(4) 0.19440(14) 0.0186(5) Uani d 1 . .
H H14 0.235408 -0.356513 0.165142 0.022 Uiso calc 1 . .
C C15 0.16616(13) -0.0983(4) 0.19448(14) 0.0164(5) Uani d 1 . .
C C16 0.10515(14) -0.1669(5) 0.14716(15) 0.0229(5) Uani d 1 . .
H H16 0.107611 -0.301727 0.117308 0.028 Uiso calc 1 . .
C C17 0.04215(15) -0.0404(5) 0.14384(16) 0.0276(6) Uani d 1 . .
H H17 0.001324 -0.086386 0.111321 0.033 Uiso calc 1 . .
C C18 0.03838(14) 0.1557(5) 0.18837(17) 0.0264(6) Uani d 1 . .
H H18 -0.005286 0.243085 0.185960 0.032 Uiso calc 1 . .
C C19 0.09718(14) 0.2252(4) 0.23600(15) 0.0216(5) Uani d 1 . .
H H19 0.093298 0.357910 0.266768 0.026 Uiso calc 1 . .
C C20 0.16268(13) 0.1006(4) 0.23916(13) 0.0158(5) Uani d 1 . .
N N2 0.21776(11) 0.3552(3) 0.32809(11) 0.0153(4) Uani d 1 . .
N N1 0.27125(11) 0.4409(3) 0.37237(11) 0.0147(4) Uani d 1 . .
H H1 0.3129(12) 0.375(5) 0.3722(18) 0.018 Uiso d 1 . .
C C1 0.25658(13) 0.6350(4) 0.41548(13) 0.0135(5) Uani d 1 . .
C C6 0.18668(13) 0.7313(4) 0.41065(14) 0.0180(5) Uani d 1 . .
H H6 0.149287 0.666809 0.377345 0.022 Uiso calc 1 . .
C C5 0.17222(13) 0.9204(4) 0.45439(14) 0.0178(5) Uani d 1 . .
Cl Cl1 0.08338(4) 1.02827(12) 0.44881(4) 0.0321(2) Uani d 1 . .
C C4 0.22504(13) 1.0271(4) 0.50287(14) 0.0169(5) Uani d 1 . .
C C7 0.20863(15) 1.2326(4) 0.55051(15) 0.0241(6) Uani d 1 . .
H H7A 0.254363 1.291794 0.574560 0.036 Uiso calc 1 . .
H H7B 0.174888 1.193090 0.592111 0.036 Uiso calc 1 . .
H H7C 0.185906 1.347104 0.515968 0.036 Uiso calc 1 . .
C C3 0.29440(13) 0.9286(4) 0.50606(13) 0.0162(5) Uani d 1 . .
H H3 0.332158 0.997124 0.537807 0.019 Uiso calc 1 . .
C C2 0.31060(12) 0.7347(4) 0.46482(13) 0.0139(5) Uani d 1 . .
S S1 0.39923(3) 0.61529(9) 0.48312(3) 0.0155(2) Uani d 1 . .
O O2 0.41769(9) 0.4932(3) 0.41226(11) 0.0255(4) Uani d 1 . .
O O1 0.39128(11) 0.4700(4) 0.55081(13) 0.0348(5) Uani d 1 . .
O O3 0.44656(9) 0.8078(3) 0.49875(11) 0.0232(4) Uani d 1 . .
O O1W 0.53394(10) -0.1893(3) 0.34443(11) 0.0232(4) Uani d 1 . .
H H1WB 0.5487(16) -0.300(3) 0.3717(15) 0.028 Uiso d 1 . .
H H1WA 0.5039(14) -0.229(4) 0.3081(13) 0.028 Uiso d 1 . .

loop_
_atom_site_aniso_label
_atom_site_aniso_U_11
_atom_site_aniso_U_22
_atom_site_aniso_U_33
_atom_site_aniso_U_12
_atom_site_aniso_U_13
_atom_site_aniso_U_23
Na1 0.0279(6) 0.0239(6) 0.0370(6) 0.0055(4) -0.0104(5) -0.0078(4)
C11 0.0211(11) 0.0129(11) 0.0121(10) -0.0021(9) 0.0038(8) 0.0015(9)
C12 0.0221(12) 0.0139(11) 0.0110(10) -0.0004(9) 0.0015(8) 0.0036(9)
O4 0.0227(9) 0.0186(9) 0.0198(9) 0.0010(7) -0.0056(7) -0.0035(7)
C13 0.0240(12) 0.0141(11) 0.0121(11) 0.0008(9) 0.0030(9) 0.0008(9)
C21 0.0257(12) 0.0204(13) 0.0115(11) 0.0000(10) 0.0002(9) -0.0009(9)
O5 0.0218(9) 0.0265(10) 0.0362(11) -0.0002(8) -0.0040(8) -0.0009(8)
O6 0.0243(9) 0.0165(9) 0.0337(11) 0.0022(7) 0.0078(8) -0.0058(8)
C14 0.0257(12) 0.0174(12) 0.0130(11) -0.0013(10) 0.0041(9) -0.0023(9)
C15 0.0227(12) 0.0133(11) 0.0136(11) -0.0032(9) 0.0036(9) 0.0005(9)
C16 0.0264(13) 0.0213(13) 0.0212(12) -0.0068(11) 0.0020(10) -0.0064(10)
C17 0.0211(12) 0.0358(16) 0.0258(14) -0.0068(11) -0.0028(10) -0.0049(12)
C18 0.0202(12) 0.0309(14) 0.0282(13) -0.0008(11) 0.0007(10) -0.0023(11)
C19 0.0220(12) 0.0233(13) 0.0196(12) -0.0014(10) 0.0026(9) -0.0035(10)
C20 0.0216(12) 0.0160(12) 0.0099(10) -0.0010(9) 0.0034(8) 0.0024(9)
N2 0.0201(10) 0.0165(10) 0.0094(9) -0.0020(8) 0.0006(7) 0.0004(7)
N1 0.0175(10) 0.0135(10) 0.0132(9) 0.0016(8) 0.0003(7) -0.0020(8)
C1 0.0206(11) 0.0111(11) 0.0088(10) 0.0000(9) 0.0028(8) 0.0018(8)
C6 0.0202(12) 0.0201(12) 0.0136(11) 0.0012(10) -0.0004(9) 0.0007(9)
C5 0.0197(11) 0.0193(12) 0.0145(11) 0.0052(9) 0.0044(9) 0.0042(9)
Cl1 0.0247(4) 0.0364(4) 0.0348(4) 0.0151(3) -0.0008(3) -0.0057(3)
C4 0.0255(12) 0.0133(11) 0.0123(11) 0.0018(9) 0.0067(9) 0.0015(9)
C7 0.0322(14) 0.0203(13) 0.0205(12) 0.0026(11) 0.0098(10) -0.0039(10)
C3 0.0229(12) 0.0138(11) 0.0121(10) -0.0024(9) 0.0024(9) 0.0000(9)
C2 0.0177(11) 0.0140(11) 0.0104(10) 0.0014(9) 0.0034(8) 0.0017(8)
S1 0.0157(3) 0.0138(3) 0.0170(3) 0.0002(2) -0.0001(2) -0.0013(2)
O2 0.0194(9) 0.0270(10) 0.0302(10) 0.0029(7) 0.0021(7) -0.0134(8)
O1 0.0256(10) 0.0409(12) 0.0378(12) 0.0062(9) 0.0011(8) 0.0212(10)
O3 0.0199(8) 0.0201(9) 0.0296(10) -0.0019(7) -0.0009(7) -0.0097(7)
O1W 0.0256(9) 0.0242(10) 0.0199(9) -0.0047(8) 0.0000(7) 0.0051(7)

loop_
_atom_type_symbol
_atom_type_description
_atom_type_scat_dispersion_real
_atom_type_scat_dispersion_imag
_atom_type_scat_source
C C 0.0181 0.0091 'International Tables Vol C Tables 4.2.6.8 and 6.1.1.4'
H H 0.0000 0.0000 'International Tables Vol C Tables 4.2.6.8 and 6.1.1.4'
N N 0.0311 0.0180 'International Tables Vol C Tables 4.2.6.8 and 6.1.1.4'
O O 0.0492 0.0322 'International Tables Vol C Tables 4.2.6.8 and 6.1.1.4'
Na Na 0.1353 0.1239 'International Tables Vol C Tables 4.2.6.8 and 6.1.1.4'
S S 0.3331 0.5567 'International Tables Vol C Tables 4.2.6.8 and 6.1.1.4'
Cl Cl 0.3639 0.7018 'International Tables Vol C Tables 4.2.6.8 and 6.1.1.4'

loop_
_geom_angle_atom_site_label_1
_geom_angle_atom_site_label_2
_geom_angle_atom_site_label_3
_geom_angle_site_symmetry_1
_geom_angle_site_symmetry_3
_geom_angle
_geom_angle_publ_flag
O3 Na1 O1W 3_666 . 95.00(7) ?
O3 Na1 O4 3_666 . 159.99(8) ?
O1W Na1 O4 . . 103.02(7) ?
O3 Na1 O2 3_666 . 89.96(7) ?
O1W Na1 O2 . . 159.55(9) ?
O4 Na1 O2 . . 76.16(6) ?
O3 Na1 O3 3_666 1_545 75.50(7) ?
O1W Na1 O3 . 1_545 77.70(7) ?
O4 Na1 O3 . 1_545 99.73(7) ?
O2 Na1 O3 . 1_545 122.73(8) ?
O3 Na1 Na1 3_666 3_656 39.58(5) ?
O1W Na1 Na1 . 3_656 84.99(6) ?
O4 Na1 Na1 . 3_656 132.89(7) ?
O2 Na1 Na1 . 3_656 110.82(7) ?
O3 Na1 Na1 1_545 3_656 35.92(4) ?
O3 Na1 H1WA 3_666 . 113.1(3) ?
O1W Na1 H1WA . . 18.1(3) ?
O4 Na1 H1WA . . 85.0(4) ?
O2 Na1 H1WA . . 150.7(4) ?
O3 Na1 H1WA 1_545 . 82.2(6) ?
Na1 Na1 H1WA 3_656 . 98.5(4) ?
N2 C11 C20 . . 114.5(2) ?
N2 C11 C12 . . 124.3(2) ?
C20 C11 C12 . . 121.2(2) ?
O4 C12 C13 . . 123.2(2) ?
O4 C12 C11 . . 120.7(2) ?
C13 C12 C11 . . 116.0(2) ?
C12 O4 Na1 . . 164.81(16) ?
C14 C13 C12 . . 120.5(2) ?
C14 C13 C21 . . 118.6(2) ?
C12 C13 C21 . . 120.9(2) ?
O5 C21 O6 . . 123.9(2) ?
O5 C21 C13 . . 124.2(2) ?
O6 C21 C13 . . 111.8(2) ?
C21 O6 H61A . . 114(2) ?
C13 C14 C15 . . 124.3(2) ?
C13 C14 H14 . . 117.8 ?
C15 C14 H14 . . 117.8 ?
C20 C15 C16 . . 120.0(2) ?
C20 C15 C14 . . 118.7(2) ?
C16 C15 C14 . . 121.1(2) ?
C17 C16 C15 . . 120.5(2) ?
C17 C16 H16 . . 119.8 ?
C15 C16 H16 . . 119.8 ?
C16 C17 C18 . . 119.7(2) ?
C16 C17 H17 . . 120.2 ?
C18 C17 H17 . . 120.2 ?
C19 C18 C17 . . 121.0(3) ?
C19 C18 H18 . . 119.5 ?
C17 C18 H18 . . 119.5 ?
C18 C19 C20 . . 120.3(2) ?
C18 C19 H19 . . 119.8 ?
C20 C19 H19 . . 119.8 ?
C19 C20 C15 . . 118.5(2) ?
C19 C20 C11 . . 122.4(2) ?
C15 C20 C11 . . 119.1(2) ?
N1 N2 C11 . . 121.4(2) ?
N2 N1 C1 . . 117.90(19) ?
N2 N1 H1 . . 117(2) ?
C1 N1 H1 . . 125(2) ?
C6 C1 N1 . . 120.0(2) ?
C6 C1 C2 . . 118.8(2) ?
N1 C1 C2 . . 121.2(2) ?
C5 C6 C1 . . 119.7(2) ?
C5 C6 H6 . . 120.2 ?
C1 C6 H6 . . 120.2 ?
C6 C5 C4 . . 123.1(2) ?
C6 C5 Cl1 . . 117.85(19) ?
C4 C5 Cl1 . . 119.01(19) ?
C3 C4 C5 . . 116.0(2) ?
C3 C4 C7 . . 121.3(2) ?
C5 C4 C7 . . 122.7(2) ?
C4 C7 H7A . . 109.5 ?
C4 C7 H7B . . 109.5 ?
H7A C7 H7B . . 109.5 ?
C4 C7 H7C . . 109.5 ?
H7A C7 H7C . . 109.5 ?
H7B C7 H7C . . 109.5 ?
C2 C3 C4 . . 122.7(2) ?
C2 C3 H3 . . 118.7 ?
C4 C3 H3 . . 118.7 ?
C3 C2 C1 . . 119.7(2) ?
C3 C2 S1 . . 116.89(18) ?
C1 C2 S1 . . 123.28(18) ?
O1 S1 O3 . . 113.71(12) ?
O1 S1 O2 . . 112.86(13) ?
O3 S1 O2 . . 113.05(11) ?
O1 S1 C2 . . 105.09(11) ?
O3 S1 C2 . . 104.25(11) ?
O2 S1 C2 . . 106.91(10) ?
S1 O2 Na1 . . 129.75(12) ?
S1 O3 Na1 . 3_666 131.28(12) ?
S1 O3 Na1 . 1_565 123.43(10) ?
Na1 O3 Na1 3_666 1_565 104.50(7) ?
Na1 O1W H1WB . . 123(2) ?
Na1 O1W H1WA . . 100(2) ?
H1WB O1W H1WA . . 111.4(17) ?

loop_
_geom_bond_atom_site_label_1
_geom_bond_atom_site_label_2
_geom_bond_site_symmetry_2
_geom_bond_distance
_geom_bond_publ_flag
Na1 O3 3_666 2.348(2) ?
Na1 O1W . 2.402(2) ?
Na1 O4 . 2.4074(19) ?
Na1 O2 . 2.414(2) ?
Na1 O3 1_545 2.550(2) ?
Na1 Na1 3_656 3.874(2) ?
Na1 H1WA . 2.67(3) ?
C11 N2 . 1.318(3) ?
C11 C20 . 1.460(3) ?
C11 C12 . 1.477(3) ?
C12 O4 . 1.241(3) ?
C12 C13 . 1.468(3) ?
C13 C14 . 1.352(3) ?
C13 C21 . 1.496(3) ?
C21 O5 . 1.218(3) ?
C21 O6 . 1.312(3) ?
O6 H61A . 0.843(18) ?
C14 C15 . 1.437(4) ?
C14 H14 . 0.9500 ?
C15 C20 . 1.407(3) ?
C15 C16 . 1.408(3) ?
C16 C17 . 1.372(4) ?
C16 H16 . 0.9500 ?
C17 C18 . 1.392(4) ?
C17 H17 . 0.9500 ?
C18 C19 . 1.381(4) ?
C18 H18 . 0.9500 ?
C19 C20 . 1.404(4) ?
C19 H19 . 0.9500 ?
N2 N1 . 1.312(3) ?
N1 C1 . 1.397(3) ?
N1 H1 . 0.855(18) ?
C1 C6 . 1.397(3) ?
C1 C2 . 1.400(3) ?
C6 C5 . 1.377(4) ?
C6 H6 . 0.9500 ?
C5 C4 . 1.395(4) ?
C5 Cl1 . 1.741(2) ?
C4 C3 . 1.392(3) ?
C4 C7 . 1.501(3) ?
C7 H7A . 0.9800 ?
C7 H7B . 0.9800 ?
C7 H7C . 0.9800 ?
C3 C2 . 1.386(3) ?
C3 H3 . 0.9500 ?
C2 S1 . 1.781(2) ?
S1 O1 . 1.447(2) ?
S1 O3 . 1.4524(18) ?
S1 O2 . 1.4525(19) ?
O1W H1WB . 0.844(10) ?
O1W H1WA . 0.843(10) ?

loop_
_geom_hbond_atom_site_label_D
_geom_hbond_atom_site_label_H
_geom_hbond_atom_site_label_A
_geom_hbond_site_symmetry_A
_geom_hbond_distance_DH
_geom_hbond_distance_HA
_geom_hbond_distance_DA
_geom_hbond_angle_DHA
_geom_hbond_publ_flag
O6 H61A O1W 2_645 0.843(18) 1.72(2) 2.549(3) 169(4) yes
N1 H1 O4 . 0.855(18) 1.93(2) 2.615(3) 136(3) yes
N1 H1 O2 . 0.855(18) 2.12(3) 2.747(3) 129(3) yes
O1W H1WB O1 3_656 0.844(10) 1.958(12) 2.761(3) 158(3) yes
O1W H1WA O5 . 0.843(10) 1.943(12) 2.748(3) 159(3) yes

loop_
_geom_torsion_atom_site_label_1
_geom_torsion_atom_site_label_2
_geom_torsion_atom_site_label_3
_geom_torsion_atom_site_label_4
_geom_torsion_site_symmetry_1
_geom_torsion_site_symmetry_2
_geom_torsion_site_symmetry_3
_geom_torsion_site_symmetry_4
_geom_torsion
_geom_torsion_publ_flag
N2 C11 C12 O4 . . . . 1.9(4) ?
C20 C11 C12 O4 . . . . -177.4(2) ?
N2 C11 C12 C13 . . . . 179.3(2) ?
C20 C11 C12 C13 . . . . 0.0(3) ?
C13 C12 O4 Na1 . . . . -13.1(8) ?
C11 C12 O4 Na1 . . . . 164.1(5) ?
O4 C12 C13 C14 . . . . 174.1(2) ?
C11 C12 C13 C14 . . . . -3.1(3) ?
O4 C12 C13 C21 . . . . -7.2(4) ?
C11 C12 C13 C21 . . . . 175.5(2) ?
C14 C13 C21 O5 . . . . 150.0(2) ?
C12 C13 C21 O5 . . . . -28.6(4) ?
C14 C13 C21 O6 . . . . -27.1(3) ?
C12 C13 C21 O6 . . . . 154.3(2) ?
C12 C13 C14 C15 . . . . 4.2(4) ?
C21 C13 C14 C15 . . . . -174.5(2) ?
C13 C14 C15 C20 . . . . -1.7(4) ?
C13 C14 C15 C16 . . . . 174.4(2) ?
C20 C15 C16 C17 . . . . 0.4(4) ?
C14 C15 C16 C17 . . . . -175.6(2) ?
C15 C16 C17 C18 . . . . -0.8(4) ?
C16 C17 C18 C19 . . . . 0.0(4) ?
C17 C18 C19 C20 . . . . 1.2(4) ?
C18 C19 C20 C15 . . . . -1.6(4) ?
C18 C19 C20 C11 . . . . 176.9(2) ?
C16 C15 C20 C19 . . . . 0.8(4) ?
C14 C15 C20 C19 . . . . 176.9(2) ?
C16 C15 C20 C11 . . . . -177.7(2) ?
C14 C15 C20 C11 . . . . -1.6(3) ?
N2 C11 C20 C19 . . . . 4.5(3) ?
C12 C11 C20 C19 . . . . -176.1(2) ?
N2 C11 C20 C15 . . . . -177.0(2) ?
C12 C11 C20 C15 . . . . 2.4(3) ?
C20 C11 N2 N1 . . . . -179.59(19) ?
C12 C11 N2 N1 . . . . 1.0(3) ?
C11 N2 N1 C1 . . . . 179.7(2) ?
N2 N1 C1 C6 . . . . 0.1(3) ?
N2 N1 C1 C2 . . . . 179.2(2) ?
N1 C1 C6 C5 . . . . 178.9(2) ?
C2 C1 C6 C5 . . . . -0.3(3) ?
C1 C6 C5 C4 . . . . 1.7(4) ?
C1 C6 C5 Cl1 . . . . -177.86(18) ?
C6 C5 C4 C3 . . . . -1.1(3) ?
Cl1 C5 C4 C3 . . . . 178.43(17) ?
C6 C5 C4 C7 . . . . -179.8(2) ?
Cl1 C5 C4 C7 . . . . -0.2(3) ?
C5 C4 C3 C2 . . . . -0.9(3) ?
C7 C4 C3 C2 . . . . 177.8(2) ?
C4 C3 C2 C1 . . . . 2.2(4) ?
C4 C3 C2 S1 . . . . -173.88(18) ?
C6 C1 C2 C3 . . . . -1.6(3) ?
N1 C1 C2 C3 . . . . 179.3(2) ?
C6 C1 C2 S1 . . . . 174.25(17) ?
N1 C1 C2 S1 . . . . -4.9(3) ?
C3 C2 S1 O1 . . . . 86.7(2) ?
C1 C2 S1 O1 . . . . -89.2(2) ?
C3 C2 S1 O3 . . . . -33.1(2) ?
C1 C2 S1 O3 . . . . 150.91(19) ?
C3 C2 S1 O2 . . . . -153.10(18) ?
C1 C2 S1 O2 . . . . 31.0(2) ?
O1 S1 O2 Na1 . . . . -18.07(17) ?
O3 S1 O2 Na1 . . . . 112.74(14) ?
C2 S1 O2 Na1 . . . . -133.12(13) ?
O1 S1 O3 Na1 . . . 3_666 16.64(19) ?
O2 S1 O3 Na1 . . . 3_666 -113.75(15) ?
C2 S1 O3 Na1 . . . 3_666 130.52(13) ?
O1 S1 O3 Na1 . . . 1_565 -175.20(12) ?
O2 S1 O3 Na1 . . . 1_565 54.41(15) ?
C2 S1 O3 Na1 . . . 1_565 -61.32(13) ?

_cod_database_fobs_code 2022187
